data_2226730
loop_
_publ_author_name
'Akkurt, Mehmet'
'Yal\,c\?in, \,Serife P\?inar'
'T\"urkmen, Hasan'
'B\"uy\"ukg\"ung\"or, Orhan'

_publ_section_title
;
 2-Chloro-<i>N</i>-(4-sulfamoylphenyl)acetamide
;
_journal_coeditor_code XU2770
_journal_issue 7
_journal_name_full 'Acta Crystallographica Section E'
_journal_page_first o1596
_journal_paper_doi 10.1107/S1600536810021185
_journal_volume 66
_journal_year 2010
_chemical_formula_iupac 'C8 H9 Cl N2 O3 S'
_chemical_formula_moiety 'C8 H9 Cl N2 O3 S'
_chemical_formula_sum 'C8 H9 Cl N2 O3 S'
_chemical_formula_weight 248.69
_chemical_name_systematic
;
2-Chloro-<i>N</i>-(4-sulfamoylphenyl)acetamide
;
_space_group_IT_number 14
_symmetry_cell_setting monoclinic
_symmetry_space_group_name_Hall '-P 2ybc'
_symmetry_space_group_name_H-M 'P 1 21/c 1'
_atom_sites_solution_hydrogens geom
_atom_sites_solution_primary direct
_atom_sites_solution_secondary difmap
_cell_angle_alpha 90
_cell_angle_beta 90.907(4)
_cell_angle_gamma 90
_cell_formula_units_Z 4
_cell_length_a 4.7870(2)
_cell_length_b 14.1868(9)
_cell_length_c 16.0158(9)
_cell_measurement_reflns_used 27592
_cell_measurement_temperature 296
_cell_measurement_theta_max 28.08
_cell_measurement_theta_min 1.92
_cell_volume 1087.53(10)
_computing_cell_refinement 'X-AREA (Stoe & Cie, 2002)'
_computing_data_collection 'X-AREA (Stoe & Cie, 2002)'
_computing_data_reduction 'X-RED32 (Stoe & Cie, 2002)'
_computing_molecular_graphics 'ORTEP-3 (Farrugia, 1997)'
_computing_publication_material 'WinGX (Farrugia, 1999)'
_computing_structure_refinement 'SHELXL97 (Sheldrick, 2008)'
_computing_structure_solution 'SIR97 (Altomare <i>et al.</i>,  1999)'
_diffrn_ambient_temperature 296
_diffrn_detector_area_resol_mean 6.67
_diffrn_measured_fraction_theta_full 0.980
_diffrn_measured_fraction_theta_max 0.980
_diffrn_measurement_device '2-circle goniometer'
_diffrn_measurement_device_type 'Stoe IPDS2'
_diffrn_measurement_method '\w scans'
_diffrn_radiation_monochromator 'plane graphite'
_diffrn_radiation_type 'Mo K\a'
_diffrn_radiation_wavelength 0.71073
_diffrn_reflns_av_R_equivalents 0.0321
_diffrn_reflns_av_sigmaI/netI 0.0179
_diffrn_reflns_limit_h_max 5
_diffrn_reflns_limit_h_min -6
_diffrn_reflns_limit_k_max 17
_diffrn_reflns_limit_k_min -17
_diffrn_reflns_limit_l_max 20
_diffrn_reflns_limit_l_min -20
_diffrn_reflns_number 12474
_diffrn_reflns_reduction_process
;
;
_diffrn_reflns_theta_full 26.50
_diffrn_reflns_theta_max 26.50
_diffrn_reflns_theta_min 1.92
_exptl_absorpt_coefficient_mu 0.531
_exptl_absorpt_correction_T_max 0.830
_exptl_absorpt_correction_T_min 0.734
_exptl_absorpt_correction_type integration
_exptl_absorpt_process_details '(X-RED32; Stoe & Cie, 2002)'
_exptl_crystal_colour colourless
_exptl_crystal_density_diffrn 1.519
_exptl_crystal_density_method 'Not Measured'
_exptl_crystal_description prism
_exptl_crystal_F_000 512
_exptl_crystal_size_max 0.720
_exptl_crystal_size_mid 0.500
_exptl_crystal_size_min 0.350
_refine_diff_density_max 0.564
_refine_diff_density_min -0.533
_refine_ls_extinction_method none
_refine_ls_goodness_of_fit_ref 1.046
_refine_ls_hydrogen_treatment mixed
_refine_ls_matrix_type full
_refine_ls_number_parameters 154
_refine_ls_number_reflns 2193
_refine_ls_number_restraints 2
_refine_ls_restrained_S_all 1.046
_refine_ls_R_factor_all 0.0537
_refine_ls_R_factor_gt 0.0499
_refine_ls_shift/su_max 0.000
_refine_ls_shift/su_mean 0.000
_refine_ls_structure_factor_coef Fsqd
_refine_ls_weighting_details 'calc w=1/[\s^2^(Fo^2^)+(0.0576P)^2^+1.1572P] where P=(Fo^2^+2Fc^2^)/3'
_refine_ls_weighting_scheme calc
_refine_ls_wR_factor_gt 0.1261
_refine_ls_wR_factor_ref 0.1285
_reflns_number_gt 2021
_reflns_number_total 2193
_reflns_threshold_expression I>2\s(I)
_cod_data_source_file xu2770.cif
_cod_data_source_block I
_cod_original_sg_symbol_H-M 'P 21/c'
_cod_database_code 2226730
_cod_database_fobs_code 2226730

loop_
_symmetry_equiv_pos_site_id
_symmetry_equiv_pos_as_xyz
1 x,y,z
2 -x,1/2+y,1/2-z
3 -x,-y,-z
4 x,1/2-y,1/2+z

loop_
_atom_site_aniso_label
_atom_site_aniso_U_11
_atom_site_aniso_U_22
_atom_site_aniso_U_33
_atom_site_aniso_U_12
_atom_site_aniso_U_13
_atom_site_aniso_U_23
Cl1 0.1553(12) 0.0675(6) 0.0641(6) -0.0342(7) -0.0249(6) 0.0246(5)
S1 0.0328(3) 0.0429(4) 0.0419(4) -0.0018(2) -0.0056(2) 0.0102(3)
O1 0.0346(10) 0.0627(13) 0.0816(15) -0.0044(9) -0.0056(10) 0.0247(11)
O2 0.0540(11) 0.0552(12) 0.0390(10) 0.0032(9) -0.0051(8) 0.0106(8)
O3B 0.083(6) 0.062(3) 0.050(5) -0.022(4) -0.027(4) 0.013(3)
N1 0.0438(13) 0.0435(12) 0.0480(13) -0.0004(10) -0.0117(11) -0.0003(10)
N2 0.0545(13) 0.0377(11) 0.0378(11) -0.0089(10) -0.0099(9) -0.0018(9)
C1 0.0396(13) 0.0397(13) 0.0364(12) -0.0002(10) -0.0028(10) 0.0032(10)
C2 0.0604(17) 0.0414(14) 0.0439(14) 0.0004(12) -0.0188(12) -0.0006(11)
C3 0.0627(17) 0.0386(14) 0.0524(16) -0.0055(12) -0.0239(13) -0.0039(12)
C4 0.0463(14) 0.0371(12) 0.0342(12) -0.0022(10) -0.0034(10) -0.0012(10)
C5 0.0675(19) 0.0544(17) 0.0532(16) -0.0206(15) -0.0274(15) 0.0182(14)
C6 0.0618(18) 0.0562(17) 0.0589(18) -0.0227(15) -0.0260(15) 0.0172(14)
C7 0.076(2) 0.0426(15) 0.0410(14) -0.0153(14) -0.0135(14) 0.0035(12)
C8 0.105(3) 0.0449(16) 0.0530(17) -0.0217(17) -0.0238(18) 0.0112(14)
O3A 0.14(4) 0.050(9) 0.042(11) -0.043(14) -0.044(16) 0.017(7)

loop_
_atom_site_type_symbol
_atom_site_label
_atom_site_fract_x
_atom_site_fract_y
_atom_site_fract_z
_atom_site_U_iso_or_equiv
_atom_site_thermal_displace_type
_atom_site_calc_flag
_atom_site_refinement_flags
_atom_site_occupancy
Cl Cl1 0.2379(3) 0.08886(7) 0.56592(6) 0.0959(5) Uani . . 1.000
S S1 0.41100(13) 0.66791(5) 0.26923(4) 0.0393(2) Uani . . 1.000
O O1 0.7050(4) 0.68487(16) 0.27785(16) 0.0597(7) Uani . . 1.000
O O2 0.2847(4) 0.67525(14) 0.18777(12) 0.0495(6) Uani . . 1.000
O O3B 0.500(4) 0.2630(11) 0.5011(18) 0.065(3) Uani . . 0.67(11)
N N1 0.2607(5) 0.74276(17) 0.32797(15) 0.0452(7) Uani . . 1.000
N N2 0.1740(5) 0.28448(15) 0.39800(13) 0.0435(7) Uani . . 1.000
C C1 0.3465(5) 0.55335(18) 0.30663(15) 0.0386(7) Uani . . 1.000
C C2 0.1432(6) 0.4980(2) 0.26979(17) 0.0488(9) Uani . . 1.000
C C3 0.0903(7) 0.40929(19) 0.30111(19) 0.0515(9) Uani . . 1.000
C C4 0.2414(5) 0.37552(18) 0.36939(15) 0.0392(7) Uani . . 1.000
C C5 0.4491(7) 0.4307(2) 0.4052(2) 0.0587(10) Uani . . 1.000
C C6 0.5012(7) 0.5193(2) 0.3732(2) 0.0593(10) Uani . . 1.000
C C7 0.2930(7) 0.2361(2) 0.46056(18) 0.0534(10) Uani . . 1.000
C C8 0.1863(9) 0.1357(2) 0.4664(2) 0.0679(13) Uani . . 1.000
O O3A 0.40(2) 0.277(3) 0.522(3) 0.078(14) Uani . . 0.33(11)
H H1A 0.087(4) 0.733(2) 0.331(2) 0.050(9) Uiso . . 1.000
H H1B 0.342(7) 0.753(3) 0.3734(15) 0.068(11) Uiso . . 1.000
H H2A 0.03930 0.25660 0.37180 0.0520 Uiso calc R 1.000
H H3 -0.04750 0.37190 0.27630 0.0620 Uiso calc R 1.000
H H5 0.55320 0.40830 0.45050 0.0700 Uiso calc R 1.000
H H6 0.64200 0.55620 0.39690 0.0710 Uiso calc R 1.000
H H8A 0.28220 0.09680 0.42620 0.0810 Uiso calc R 1.000
H H8B -0.01160 0.13450 0.45240 0.0810 Uiso calc R 1.000
H H2 0.04170 0.52030 0.22390 0.0590 Uiso calc R 1.000

loop_
_atom_type_symbol
_atom_type_description
_atom_type_scat_dispersion_real
_atom_type_scat_dispersion_imag
_atom_type_scat_source
S S 0.1246 0.1234 'International Tables Vol C Tables 4.2.6.8 and 6.1.1.4'
O O 0.0106 0.0060 'International Tables Vol C Tables 4.2.6.8 and 6.1.1.4'
N N 0.0061 0.0033 'International Tables Vol C Tables 4.2.6.8 and 6.1.1.4'
Cl Cl 0.1484 0.1585 'International Tables Vol C Tables 4.2.6.8 and 6.1.1.4'
H H 0.0000 0.0000 'International Tables Vol C Tables 4.2.6.8 and 6.1.1.4'
C C 0.0033 0.0016 'International Tables Vol C Tables 4.2.6.8 and 6.1.1.4'

loop_
_exptl_crystal_face_index_h
_exptl_crystal_face_index_k
_exptl_crystal_face_index_l
_exptl_crystal_face_perp_dist
0 1 1 0.1830
0 -1 -1 0.1930
6 1 -5 0.3530
0 -3 4 0.1870
0 3 -4 0.2470
-6 -3 4 0.3250
0 4 1 0.2230
0 4 -3 0.2360
0 1 -5 0.2340
0 -1 -3 0.1980
0 1 3 0.2150
0 -3 -5 0.1750

loop_
_geom_angle_atom_site_label_1
_geom_angle_atom_site_label_2
_geom_angle_atom_site_label_3
_geom_angle_site_symmetry_1
_geom_angle_site_symmetry_2
_geom_angle_site_symmetry_3
_geom_angle
_geom_angle_publ_flag
O1 S1 O2 . . . 118.38(14) no
O1 S1 N1 . . . 106.42(13) no
O1 S1 C1 . . . 107.43(13) no
O2 S1 N1 . . . 107.48(12) no
O2 S1 C1 . . . 107.64(12) no
N1 S1 C1 . . . 109.28(12) no
C4 N2 C7 . . . 128.2(2) no
H1A N1 H1B . . . 115(3) no
S1 N1 H1A . . . 112(2) no
S1 N1 H1B . . . 115(3) no
C4 N2 H2A . . . 116.00 no
C7 N2 H2A . . . 116.00 no
S1 C1 C2 . . . 120.5(2) no
S1 C1 C6 . . . 119.5(2) no
C2 C1 C6 . . . 120.0(2) no
C1 C2 C3 . . . 119.8(3) no
C2 C3 C4 . . . 120.4(3) no
C3 C4 C5 . . . 119.6(3) no
N2 C4 C5 . . . 123.4(2) no
N2 C4 C3 . . . 117.0(2) no
C4 C5 C6 . . . 119.6(3) no
C1 C6 C5 . . . 120.6(3) no
O3A C7 C8 . . . 122(2) no
O3B C7 C8 . . . 121.7(9) no
O3B C7 N2 . . . 124.4(10) no
N2 C7 C8 . . . 112.9(3) no
O3A C7 N2 . . . 121(2) no
Cl1 C8 C7 . . . 111.8(2) no
C1 C2 H2 . . . 120.00 no
C3 C2 H2 . . . 120.00 no
C2 C3 H3 . . . 120.00 no
C4 C3 H3 . . . 120.00 no
C4 C5 H5 . . . 120.00 no
C6 C5 H5 . . . 120.00 no
C1 C6 H6 . . . 120.00 no
C5 C6 H6 . . . 120.00 no
Cl1 C8 H8A . . . 109.00 no
Cl1 C8 H8B . . . 109.00 no
C7 C8 H8A . . . 109.00 no
C7 C8 H8B . . . 109.00 no
H8A C8 H8B . . . 108.00 no

loop_
_geom_bond_atom_site_label_1
_geom_bond_atom_site_label_2
_geom_bond_site_symmetry_1
_geom_bond_site_symmetry_2
_geom_bond_distance
_geom_bond_publ_flag
Cl1 C8 . . 1.741(3) no
S1 O1 . . 1.432(2) no
S1 O2 . . 1.433(2) no
S1 N1 . . 1.597(2) no
S1 C1 . . 1.761(3) no
O3A C7 . . 1.25(6) no
O3B C7 . . 1.24(2) no
N2 C4 . . 1.410(3) no
N2 C7 . . 1.335(4) no
N1 H1A . . 0.85(2) no
N1 H1B . . 0.83(3) no
N2 H2A . . 0.8600 no
C1 C2 . . 1.376(4) no
C1 C6 . . 1.376(4) no
C2 C3 . . 1.380(4) no
C3 C4 . . 1.387(4) no
C4 C5 . . 1.383(4) no
C5 C6 . . 1.382(4) no
C7 C8 . . 1.517(4) no
C2 H2 . . 0.9300 no
C3 H3 . . 0.9300 no
C5 H5 . . 0.9300 no
C6 H6 . . 0.9300 no
C8 H8A . . 0.9700 no
C8 H8B . . 0.9700 no

loop_
_geom_contact_atom_site_label_1
_geom_contact_atom_site_label_2
_geom_contact_distance
_geom_contact_site_symmetry_1
_geom_contact_site_symmetry_2
_geom_contact_publ_flag
Cl1 O3B 2.966(18) . . no
Cl1 O3A 2.87(5) . . no
Cl1 C2 3.526(3) . 4_555 no
Cl1 H2 3.1200 . 4_555 no
S1 O1 3.393(2) . 1_455 no
O1 S1 3.393(2) . 1_655 no
O1 O2 3.151(3) . 1_655 no
O1 N1 2.886(3) . 1_655 no
O1 C2 3.384(4) . 1_655 no
O1 N2 3.212(3) . 2_655 no
O2 C7 3.260(4) . 2_655 no
O2 C8 3.364(4) . 2_555 no
O2 N2 3.002(3) . 2_555 no
O2 O1 3.151(3) . 1_455 no
O3A C5 2.89(5) . . no
O3A Cl1 2.87(5) . . no
O3A C6 3.37(4) . 3_666 no
O3A N1 2.89(7) . 3_666 no
O3B C5 2.84(2) . . no
O3B Cl1 2.966(18) . . no
O3B N1 2.95(3) . 3_666 no
O1 H6 2.6600 . . no
O1 H2A 2.8900 . 2_655 no
O1 H1A 2.12(2) . 1_655 no
O2 H2A 2.1400 . 2_555 no
O2 H2 2.5600 . . no
O2 H8B 2.6400 . 2_555 no
O3A H5 2.3100 . . no
O3A H6 2.7100 . 3_666 no
O3A H1B 2.11(7) . 3_666 no
O3B H1B 2.15(4) . 3_666 no
O3B H5 2.2300 . . no
N1 O1 2.886(3) . 1_455 no
N1 O3B 2.95(3) . 3_666 no
N1 O3A 2.89(7) . 3_666 no
N2 O1 3.212(3) . 2_645 no
N2 O2 3.002(3) . 2_545 no
N1 H3 2.6700 . 2_555 no
C2 O1 3.384(4) . 1_455 no
C2 C6 3.527(4) . 1_455 no
C2 Cl1 3.526(3) . 4_554 no
C3 C6 3.439(5) . 1_455 no
C3 C5 3.529(5) . 1_455 no
C5 O3B 2.84(2) . . no
C5 O3A 2.89(5) . . no
C5 C3 3.529(5) . 1_655 no
C6 O3A 3.37(5) . 3_666 no
C6 C3 3.439(5) . 1_655 no
C6 C2 3.527(4) . 1_655 no
C7 O2 3.260(4) . 2_645 no
C8 O2 3.364(4) . 2_545 no
C6 H5 3.0200 . 3_666 no
C7 H5 2.7500 . . no
H1A O1 2.12(2) . 1_455 no
H1B O3B 2.15(4) . 3_666 no
H1B O3A 2.11(7) . 3_666 no
H2 O2 2.5600 . . no
H2 Cl1 3.1200 . 4_554 no
H2A H8B 2.1800 . . no
H2A H3 2.2700 . . no
H2A O1 2.8900 . 2_645 no
H2A O2 2.1400 . 2_545 no
H3 N1 2.6700 . 2_545 no
H3 H2A 2.2700 . . no
H5 O3B 2.2300 . . no
H5 C7 2.7500 . . no
H5 O3A 2.3100 . . no
H5 C6 3.0200 . 3_666 no
H6 O1 2.6600 . . no
H6 O3A 2.7100 . 3_666 no
H8B H2A 2.1800 . . no
H8B O2 2.6400 . 2_545 no

loop_
_geom_hbond_atom_site_label_D
_geom_hbond_atom_site_label_H
_geom_hbond_atom_site_label_A
_geom_hbond_site_symmetry_A
_geom_hbond_distance_DH
_geom_hbond_distance_HA
_geom_hbond_distance_DA
_geom_hbond_angle_DHA
_geom_hbond_publ_flag
N1 H1A O1 1_455 0.85(2) 2.12(2) 2.886(3) 151(3) yes
N1 H1B O3B 3_666 0.83(3) 2.15(4) 2.95(3) 162(4) yes
N2 H2A O2 2_545 0.86 2.14 3.002(3) 175 yes
C2 H2 O2 . 0.93 2.56 2.922(3) 104 no
C5 H5 O3B . 0.93 2.23 2.84(2) 122 yes

loop_
_geom_torsion_atom_site_label_1
_geom_torsion_atom_site_label_2
_geom_torsion_atom_site_label_3
_geom_torsion_atom_site_label_4
_geom_torsion_site_symmetry_1
_geom_torsion_site_symmetry_2
_geom_torsion_site_symmetry_3
_geom_torsion_site_symmetry_4
_geom_torsion
_geom_torsion_publ_flag
O1 S1 C1 C2 . . . . -144.9(2) no
O2 S1 C1 C2 . . . . -16.4(2) no
N1 S1 C1 C2 . . . . 100.1(2) no
O1 S1 C1 C6 . . . . 35.1(3) no
O2 S1 C1 C6 . . . . 163.6(2) no
N1 S1 C1 C6 . . . . -79.9(2) no
C7 N2 C4 C3 . . . . 178.2(3) no
C7 N2 C4 C5 . . . . -1.1(4) no
C4 N2 C7 O3B . . . . -4.8(14) no
C4 N2 C7 C8 . . . . -173.3(3) no
S1 C1 C2 C3 . . . . -178.4(2) no
S1 C1 C6 C5 . . . . 178.1(2) no
C2 C1 C6 C5 . . . . -1.9(4) no
C6 C1 C2 C3 . . . . 1.6(4) no
C1 C2 C3 C4 . . . . -0.2(4) no
C2 C3 C4 N2 . . . . 179.6(3) no
C2 C3 C4 C5 . . . . -1.1(4) no
N2 C4 C5 C6 . . . . -179.9(3) no
C3 C4 C5 C6 . . . . 0.8(4) no
C4 C5 C6 C1 . . . . 0.6(5) no
O3B C7 C8 Cl1 . . . . 33.4(14) no
N2 C7 C8 Cl1 . . . . -157.8(2) no
